data_7204262
loop_
_publ_author_name
'Christopher Farren'
'Simon FitzGerald'
'Martin R. Bryce'
'Andrew Beeby'
'Andrei S. Batsanov'

_publ_section_title
;
 Synthesis, structure and optical characterisation of silicon
 phthalocyanine bis-esters
;
_journal_issue 1
_journal_name_full 'J. Chem. Soc., Perkin Trans. 2'
_journal_page_first 59
_journal_page_last 66
_journal_paper_doi 10.1039/b108778a
_journal_year 2002
_chemical_formula_sum 'C54 H42 N8 O4 Si'
_chemical_formula_weight 895.05
_chemical_name_systematic ' silicon phthalocyanine di(p-t-butylbenzoic acid)   '
_space_group_IT_number 148
_symmetry_cell_setting rhombohedral
_symmetry_space_group_name_Hall '-R 3'
_symmetry_space_group_name_H-M 'R -3 :H'
_atom_sites_solution_hydrogens geom
_atom_sites_solution_primary direct
_atom_sites_solution_secondary difmap
_audit_creation_method SHELXL-97
_cell_angle_alpha 90.00
_cell_angle_beta 90.00
_cell_angle_gamma 120.00
_cell_formula_units_Z 9
_cell_length_a 36.327(8)
_cell_length_b 36.327(8)
_cell_length_c 8.841(2)
_cell_measurement_reflns_used 680
_cell_measurement_temperature 108(2)
_cell_measurement_theta_max 21.1
_cell_measurement_theta_min 12.0
_cell_volume 10104(4)
_computing_cell_refinement 'Bruker SMART'
_computing_data_collection 'Bruker SMART'
_computing_data_reduction 'Bruker SHELXTL'
_computing_molecular_graphics 'Bruker SHELXTL'
_computing_publication_material 'Bruker SHELXTL'
_computing_structure_refinement 'SHELXL-97 (Sheldrick, 1997)'
_computing_structure_solution 'SHELXS-97 (Sheldrick, 1990)'
_diffrn_ambient_temperature 108(2)
_diffrn_detector_area_resol_mean 8
_diffrn_measured_fraction_theta_full 1.000
_diffrn_measured_fraction_theta_max 1.000
_diffrn_measurement_device_type 'SMART 1K CCD area detector'
_diffrn_measurement_method '\w scans'
_diffrn_radiation_monochromator graphite
_diffrn_radiation_source 'fine-focus sealed tube'
_diffrn_radiation_type MoK\a
_diffrn_radiation_wavelength 0.71073
_diffrn_reflns_av_R_equivalents 0.0820
_diffrn_reflns_av_sigmaI/netI 0.0775
_diffrn_reflns_limit_h_max 47
_diffrn_reflns_limit_h_min -40
_diffrn_reflns_limit_k_max 33
_diffrn_reflns_limit_k_min -47
_diffrn_reflns_limit_l_max 10
_diffrn_reflns_limit_l_min -11
_diffrn_reflns_number 20515
_diffrn_reflns_theta_full 27.48
_diffrn_reflns_theta_max 27.48
_diffrn_reflns_theta_min 1.94
_diffrn_standards_decay_% 0
_exptl_absorpt_coefficient_mu 0.111
_exptl_absorpt_correction_type none
_exptl_crystal_colour blue-purple
_exptl_crystal_density_diffrn 1.324
_exptl_crystal_density_meas ?
_exptl_crystal_density_method 'not measured'
_exptl_crystal_description needle
_exptl_crystal_F_000 4212
_exptl_crystal_size_max 0.45
_exptl_crystal_size_mid 0.06
_exptl_crystal_size_min 0.04
_refine_diff_density_max 0.286
_refine_diff_density_min -0.402
_refine_diff_density_rms 0.060
_refine_ls_extinction_method none
_refine_ls_goodness_of_fit_ref 1.015
_refine_ls_hydrogen_treatment constr
_refine_ls_matrix_type full
_refine_ls_number_parameters 310
_refine_ls_number_reflns 5166
_refine_ls_number_restraints 0
_refine_ls_restrained_S_all 1.015
_refine_ls_R_factor_all 0.0976
_refine_ls_R_factor_gt 0.0465
_refine_ls_shift/su_max 0.001
_refine_ls_shift/su_mean 0.000
_refine_ls_structure_factor_coef Fsqd
_refine_ls_weighting_details 'calc w=1/[\s^2^(Fo^2^)+(0.0463P)^2^+7.2208P] where P=(Fo^2^+2Fc^2^)/3'
_refine_ls_weighting_scheme calc
_refine_ls_wR_factor_gt 0.0964
_refine_ls_wR_factor_ref 0.1166
_reflns_number_gt 3259
_reflns_number_total 5166
_reflns_threshold_expression I>2\s(I)
_cod_data_source_file b108778a.txt
_cod_data_source_block 3
_cod_depositor_comments
;
The following automatic conversions were performed:
'_symmetry_cell_setting' value 'Rhombohedral' changed to 'rhombohedral'
according to '/home/adriana/struct/CIF-dictionaries/cif_core.dic'
dictionary named 'cif_core.dic' version 2.4.1 from 2010-06-29.

Automatic conversion script
Id: cif_fix_enum 1555 2011-01-17 13:19:09Z saulius 

The following automatic conversions were performed:

'_exptl_crystal_density_meas' value 'Not_measured' was changed to '?'
- the value is perceived as not measured.

Automatic conversion script
Id: cif_fix_values 3008 2015-01-20 13:52:24Z robertas 
;
_cod_original_sg_symbol_H-M R-3
_cod_database_code 7204262

loop_
_symmetry_equiv_pos_as_xyz
'x, y, z'
'-y, x-y, z'
'-x+y, -x, z'
'x+2/3, y+1/3, z+1/3'
'-y+2/3, x-y+1/3, z+1/3'
'-x+y+2/3, -x+1/3, z+1/3'
'x+1/3, y+2/3, z+2/3'
'-y+1/3, x-y+2/3, z+2/3'
'-x+y+1/3, -x+2/3, z+2/3'
'-x, -y, -z'
'y, -x+y, -z'
'x-y, x, -z'
'-x+2/3, -y+1/3, -z+1/3'
'y+2/3, -x+y+1/3, -z+1/3'
'x-y+2/3, x+1/3, -z+1/3'
'-x+1/3, -y+2/3, -z+2/3'
'y+1/3, -x+y+2/3, -z+2/3'
'x-y+1/3, x+2/3, -z+2/3'

loop_
_atom_site_label
_atom_site_type_symbol
_atom_site_fract_x
_atom_site_fract_y
_atom_site_fract_z
_atom_site_U_iso_or_equiv
_atom_site_adp_type
_atom_site_occupancy
_atom_site_symmetry_multiplicity
_atom_site_calc_flag
_atom_site_refinement_flags
_atom_site_disorder_assembly
_atom_site_disorder_group
Si Si 0.5000 0.0000 1.0000 0.01381(18) Uani 1 2 d S . .
O1 O 0.50651(4) 0.04731(4) 0.92219(16) 0.0157(3) Uani 1 1 d . . .
O2 O 0.44440(5) 0.04672(5) 0.94182(18) 0.0226(4) Uani 1 1 d . . .
N1 N 0.45100(5) -0.03527(5) 0.87964(19) 0.0151(4) Uani 1 1 d . . .
N2 N 0.48356(5) -0.04371(5) 0.6516(2) 0.0167(4) Uani 1 1 d . . .
N3 N 0.53574(5) 0.00134(5) 0.83931(19) 0.0145(4) Uani 1 1 d . . .
N4 N 0.60584(5) 0.04878(5) 0.94371(19) 0.0160(4) Uani 1 1 d . . .
C1 C 0.40871(6) -0.05394(6) 0.9255(2) 0.0150(4) Uani 1 1 d . . .
C2 C 0.45068(6) -0.05199(6) 0.7385(2) 0.0150(4) Uani 1 1 d . . .
C3 C 0.52282(6) -0.01813(6) 0.6990(2) 0.0149(4) Uani 1 1 d . . .
C4 C 0.57986(6) 0.02434(6) 0.8364(2) 0.0156(4) Uani 1 1 d . . .
C5 C 0.38128(7) -0.08239(6) 0.8097(2) 0.0165(4) Uani 1 1 d . . .
C6 C 0.33704(7) -0.10759(7) 0.7999(3) 0.0199(5) Uani 1 1 d . . .
H6 H 0.3191 -0.1081 0.8791 0.024 Uiso 1 1 d R . .
C7 C 0.32042(7) -0.13181(7) 0.6705(3) 0.0236(5) Uani 1 1 d . . .
H7 H 0.2904 -0.1492 0.6608 0.028 Uiso 1 1 d R . .
C8 C 0.34684(7) -0.13119(7) 0.5533(3) 0.0235(5) Uani 1 1 d . . .
H8 H 0.3344 -0.1484 0.4664 0.028 Uiso 1 1 d R . .
C9 C 0.39066(7) -0.10602(7) 0.5620(2) 0.0208(5) Uani 1 1 d . . .
H9 H 0.4086 -0.1055 0.4828 0.025 Uiso 1 1 d R . .
C10 C 0.40736(7) -0.08144(7) 0.6922(2) 0.0170(5) Uani 1 1 d . . .
C11 C 0.55947(6) -0.00711(6) 0.6048(2) 0.0156(4) Uani 1 1 d . . .
C12 C 0.56287(7) -0.01798(7) 0.4554(2) 0.0183(5) Uani 1 1 d . . .
H12 H 0.5383 -0.0355 0.3965 0.022 Uiso 1 1 d R . .
C13 C 0.60342(7) -0.00209(7) 0.3972(3) 0.0210(5) Uani 1 1 d . . .
H13 H 0.6069 -0.0092 0.2968 0.025 Uiso 1 1 d R . .
C14 C 0.63960(7) 0.02426(7) 0.4846(3) 0.0212(5) Uani 1 1 d . . .
H14 H 0.6670 0.0347 0.4414 0.025 Uiso 1 1 d R . .
C15 C 0.63616(7) 0.03553(7) 0.6318(3) 0.0185(5) Uani 1 1 d . . .
H15 H 0.6606 0.0534 0.6904 0.022 Uiso 1 1 d R . .
C16 C 0.59520(6) 0.01928(6) 0.6906(2) 0.0154(4) Uani 1 1 d . . .
C17 C 0.48158(7) 0.06405(6) 0.9053(2) 0.0150(4) Uani 1 1 d . . .
C18 C 0.50418(6) 0.10694(6) 0.8300(2) 0.0160(4) Uani 1 1 d . . .
C19 C 0.54402(7) 0.12247(7) 0.7634(3) 0.0215(5) Uani 1 1 d . . .
H19 H 0.5581 0.1064 0.7687 0.026 Uiso 1 1 d R . .
C20 C 0.56308(7) 0.16132(7) 0.6890(3) 0.0241(5) Uani 1 1 d . . .
H20 H 0.5901 0.1713 0.6431 0.029 Uiso 1 1 d R . .
C21 C 0.54382(7) 0.18633(7) 0.6798(2) 0.0187(5) Uani 1 1 d . . .
C22 C 0.50442(7) 0.17054(7) 0.7499(2) 0.0208(5) Uani 1 1 d . . .
H22 H 0.4908 0.1871 0.7483 0.025 Uiso 1 1 d R . .
C23 C 0.48438(7) 0.13129(7) 0.8221(2) 0.0184(5) Uani 1 1 d . . .
H23 H 0.4571 0.1210 0.8661 0.022 Uiso 1 1 d R . .
C24 C 0.56584(7) 0.22865(7) 0.5930(3) 0.0232(5) Uani 1 1 d . . .
C25 C 0.57107(8) 0.21974(8) 0.4266(3) 0.0329(6) Uani 1 1 d . . .
H25A H 0.5871 0.2046 0.4211 0.038(4) Uiso 1 1 d R . .
H25B H 0.5865 0.2467 0.3717 0.038(4) Uiso 1 1 d R . .
H25C H 0.5429 0.2022 0.3809 0.038(4) Uiso 1 1 d R . .
C26 C 0.54054(8) 0.25197(8) 0.5992(3) 0.0313(6) Uani 1 1 d . . .
H26A H 0.5123 0.2338 0.5553 0.033(4) Uiso 1 1 d R . .
H26B H 0.5555 0.2785 0.5415 0.033(4) Uiso 1 1 d R . .
H26C H 0.5375 0.2584 0.7046 0.033(4) Uiso 1 1 d R . .
C27 C 0.61036(8) 0.25778(7) 0.6615(3) 0.0329(6) Uani 1 1 d . . .
H27A H 0.6076 0.2621 0.7694 0.038(4) Uiso 1 1 d R . .
H27B H 0.6239 0.2853 0.6093 0.038(4) Uiso 1 1 d R . .
H27C H 0.6279 0.2444 0.6492 0.038(4) Uiso 1 1 d R . .

loop_
_atom_site_aniso_label
_atom_site_aniso_U_11
_atom_site_aniso_U_22
_atom_site_aniso_U_33
_atom_site_aniso_U_23
_atom_site_aniso_U_13
_atom_site_aniso_U_12
Si 0.0122(4) 0.0144(4) 0.0154(4) 0.0003(3) 0.0011(3) 0.0071(3)
O1 0.0148(7) 0.0143(7) 0.0190(8) 0.0019(6) 0.0016(6) 0.0080(6)
O2 0.0152(8) 0.0227(8) 0.0314(9) 0.0060(7) 0.0041(7) 0.0107(7)
N1 0.0141(9) 0.0159(9) 0.0164(9) 0.0007(7) 0.0017(7) 0.0083(8)
N2 0.0161(9) 0.0164(9) 0.0183(10) 0.0007(7) 0.0023(7) 0.0086(8)
N3 0.0126(9) 0.0140(9) 0.0174(9) 0.0004(7) 0.0007(7) 0.0071(7)
N4 0.0135(9) 0.0165(9) 0.0179(10) 0.0003(7) 0.0015(7) 0.0074(8)
C1 0.0125(10) 0.0148(10) 0.0185(11) 0.0025(8) 0.0016(8) 0.0075(9)
C2 0.0173(11) 0.0121(10) 0.0174(11) 0.0007(8) 0.0000(8) 0.0087(9)
C3 0.0165(11) 0.0157(11) 0.0147(11) -0.0004(8) 0.0000(8) 0.0098(9)
C4 0.0133(10) 0.0137(10) 0.0200(11) 0.0027(8) 0.0025(8) 0.0068(9)
C5 0.0159(11) 0.0148(11) 0.0187(11) 0.0013(8) -0.0017(9) 0.0074(9)
C6 0.0158(11) 0.0221(12) 0.0211(12) 0.0030(9) 0.0014(9) 0.0089(10)
C7 0.0156(11) 0.0233(12) 0.0258(13) 0.0006(10) -0.0036(9) 0.0051(10)
C8 0.0250(12) 0.0215(12) 0.0198(12) -0.0030(9) -0.0061(10) 0.0086(10)
C9 0.0217(12) 0.0209(12) 0.0197(12) -0.0021(9) 0.0018(9) 0.0106(10)
C10 0.0162(11) 0.0165(11) 0.0191(11) 0.0025(9) 0.0003(9) 0.0088(9)
C11 0.0163(11) 0.0140(10) 0.0186(11) 0.0025(8) 0.0035(9) 0.0091(9)
C12 0.0188(11) 0.0155(11) 0.0203(11) -0.0002(9) 0.0003(9) 0.0084(9)
C13 0.0265(12) 0.0229(12) 0.0174(11) 0.0015(9) 0.0062(9) 0.0151(10)
C14 0.0191(12) 0.0226(12) 0.0245(12) 0.0050(9) 0.0095(9) 0.0123(10)
C15 0.0162(11) 0.0173(11) 0.0224(12) 0.0023(9) 0.0032(9) 0.0085(9)
C16 0.0176(11) 0.0141(10) 0.0167(11) 0.0023(8) 0.0009(9) 0.0097(9)
C17 0.0177(11) 0.0169(11) 0.0126(10) -0.0028(8) -0.0014(8) 0.0103(9)
C18 0.0173(11) 0.0162(11) 0.0149(11) -0.0011(8) -0.0017(8) 0.0088(9)
C19 0.0213(12) 0.0201(12) 0.0269(13) 0.0016(9) 0.0037(9) 0.0133(10)
C20 0.0226(12) 0.0232(12) 0.0256(13) 0.0035(10) 0.0081(10) 0.0108(10)
C21 0.0231(12) 0.0168(11) 0.0159(11) -0.0009(9) -0.0011(9) 0.0096(10)
C22 0.0243(12) 0.0216(12) 0.0229(12) 0.0008(9) -0.0008(9) 0.0164(10)
C23 0.0182(11) 0.0227(12) 0.0164(11) 0.0013(9) 0.0020(9) 0.0119(10)
C24 0.0290(13) 0.0188(12) 0.0196(12) 0.0025(9) 0.0024(10) 0.0104(10)
C25 0.0434(16) 0.0283(14) 0.0234(13) 0.0065(11) 0.0072(11) 0.0152(13)
C26 0.0419(15) 0.0281(14) 0.0264(14) 0.0108(11) 0.0048(11) 0.0192(12)
C27 0.0359(15) 0.0178(12) 0.0373(15) 0.0041(11) -0.0008(12) 0.0078(11)

loop_
_atom_type_symbol
_atom_type_description
_atom_type_scat_dispersion_real
_atom_type_scat_dispersion_imag
_atom_type_scat_source
C C 0.0033 0.0016 'International Tables Vol C Tables 4.2.6.8 and 6.1.1.4'
H H 0.0000 0.0000 'International Tables Vol C Tables 4.2.6.8 and 6.1.1.4'
N N 0.0061 0.0033 'International Tables Vol C Tables 4.2.6.8 and 6.1.1.4'
O O 0.0106 0.0060 'International Tables Vol C Tables 4.2.6.8 and 6.1.1.4'
Si Si 0.0817 0.0704 'International Tables Vol C Tables 4.2.6.8 and 6.1.1.4'

loop_
_geom_angle_atom_site_label_1
_geom_angle_atom_site_label_2
_geom_angle_atom_site_label_3
_geom_angle
_geom_angle_site_symmetry_1
_geom_angle_site_symmetry_3
_geom_angle_publ_flag
O1 Si O1 180.00(4) . 10_657 ?
O1 Si N3 85.78(7) . . ?
O1 Si N3 94.22(7) 10_657 . ?
O1 Si N3 94.22(7) . 10_657 ?
O1 Si N3 85.78(7) 10_657 10_657 ?
N3 Si N3 180.00(8) . 10_657 ?
O1 Si N1 93.58(7) . . ?
O1 Si N1 86.42(7) 10_657 . ?
N3 Si N1 89.79(7) . . ?
N3 Si N1 90.21(7) 10_657 . ?
O1 Si N1 86.42(7) . 10_657 ?
O1 Si N1 93.58(7) 10_657 10_657 ?
N3 Si N1 90.21(7) . 10_657 ?
N3 Si N1 89.79(7) 10_657 10_657 ?
N1 Si N1 180.00(9) . 10_657 ?
C17 O1 Si 134.76(13) . . ?
C2 N1 C1 106.44(16) . . ?
C2 N1 Si 126.54(13) . . ?
C1 N1 Si 126.45(14) . . ?
C3 N2 C2 120.66(18) . . ?
C3 N3 C4 106.51(17) . . ?
C3 N3 Si 126.86(14) . . ?
C4 N3 Si 126.51(14) . . ?
C4 N4 C1 121.45(18) . 10_657 ?
N4 C1 N1 127.33(19) 10_657 . ?
N4 C1 C5 122.70(18) 10_657 . ?
N1 C1 C5 109.93(17) . . ?
N2 C2 N1 127.98(18) . . ?
N2 C2 C10 121.78(19) . . ?
N1 C2 C10 110.24(17) . . ?
N2 C3 N3 127.75(19) . . ?
N2 C3 C11 122.15(19) . . ?
N3 C3 C11 110.09(17) . . ?
N4 C4 N3 127.83(19) . . ?
N4 C4 C16 122.19(18) . . ?
N3 C4 C16 109.95(18) . . ?
C10 C5 C6 120.9(2) . . ?
C10 C5 C1 107.08(18) . . ?
C6 C5 C1 132.0(2) . . ?
C7 C6 C5 117.4(2) . . ?
C6 C7 C8 121.5(2) . . ?
C9 C8 C7 121.3(2) . . ?
C8 C9 C10 117.2(2) . . ?
C5 C10 C9 121.7(2) . . ?
C5 C10 C2 106.30(18) . . ?
C9 C10 C2 132.0(2) . . ?
C16 C11 C12 121.64(19) . . ?
C16 C11 C3 106.83(18) . . ?
C12 C11 C3 131.5(2) . . ?
C13 C12 C11 117.3(2) . . ?
C12 C13 C14 121.1(2) . . ?
C15 C14 C13 121.6(2) . . ?
C14 C15 C16 117.2(2) . . ?
C11 C16 C15 121.2(2) . . ?
C11 C16 C4 106.62(18) . . ?
C15 C16 C4 132.2(2) . . ?
O2 C17 O1 124.70(19) . . ?
O2 C17 C18 122.94(18) . . ?
O1 C17 C18 112.33(17) . . ?
C23 C18 C19 118.88(19) . . ?
C23 C18 C17 119.48(19) . . ?
C19 C18 C17 121.61(18) . . ?
C20 C19 C18 120.0(2) . . ?
C19 C20 C21 122.1(2) . . ?
C22 C21 C20 116.8(2) . . ?
C22 C21 C24 123.20(19) . . ?
C20 C21 C24 120.0(2) . . ?
C23 C22 C21 121.99(19) . . ?
C22 C23 C18 120.2(2) . . ?
C26 C24 C21 112.29(19) . . ?
C26 C24 C25 108.8(2) . . ?
C21 C24 C25 108.91(18) . . ?
C26 C24 C27 108.63(19) . . ?
C21 C24 C27 109.40(19) . . ?
C25 C24 C27 108.8(2) . . ?

loop_
_geom_bond_atom_site_label_1
_geom_bond_atom_site_label_2
_geom_bond_distance
_geom_bond_site_symmetry_2
_geom_bond_publ_flag
Si O1 1.7540(14) . ?
Si O1 1.7540(14) 10_657 ?
Si N3 1.9087(17) . ?
Si N3 1.9087(17) 10_657 ?
Si N1 1.9136(17) . ?
Si N1 1.9136(17) 10_657 ?
O1 C17 1.328(2) . ?
O2 C17 1.214(2) . ?
N1 C2 1.385(3) . ?
N1 C1 1.393(2) . ?
N2 C3 1.322(3) . ?
N2 C2 1.322(3) . ?
N3 C3 1.388(3) . ?
N3 C4 1.389(3) . ?
N4 C4 1.320(3) . ?
N4 C1 1.323(3) 10_657 ?
C1 N4 1.323(3) 10_657 ?
C1 C5 1.442(3) . ?
C2 C10 1.451(3) . ?
C3 C11 1.447(3) . ?
C4 C16 1.452(3) . ?
C5 C10 1.395(3) . ?
C5 C6 1.399(3) . ?
C6 C7 1.384(3) . ?
C7 C8 1.405(3) . ?
C8 C9 1.386(3) . ?
C9 C10 1.396(3) . ?
C11 C16 1.391(3) . ?
C11 C12 1.402(3) . ?
C12 C13 1.385(3) . ?
C13 C14 1.408(3) . ?
C14 C15 1.389(3) . ?
C15 C16 1.398(3) . ?
C17 C18 1.505(3) . ?
C18 C23 1.393(3) . ?
C18 C19 1.394(3) . ?
C19 C20 1.388(3) . ?
C20 C21 1.399(3) . ?
C21 C22 1.393(3) . ?
C21 C24 1.537(3) . ?
C22 C23 1.390(3) . ?
C24 C26 1.531(3) . ?
C24 C25 1.539(3) . ?
C24 C27 1.546(3) . ?
